data_2000505
loop_
_publ_author_name
'Blake, A. J.'
'Gould, R. O.'
'Johnson, B. F. G.'
'Parisini, E.'

_publ_section_title
;
 Redetermination of the structure of potassium tetranitropalladate(II)
;
_journal_issue 10
_journal_name_full 'Acta Crystallographica Section C'
_journal_page_first 1749
_journal_page_last 1751
_journal_paper_doi 10.1107/S0108270192000192
_journal_volume 48
_journal_year 1992
_chemical_formula_moiety 'K2 Pd1,4(N1 O2)'
_chemical_formula_sum 'K2 N4 O8 Pd'
_chemical_formula_weight 368.58
_symmetry_cell_setting monoclinic
_symmetry_space_group_name_Hall '-P 2ybc'
_symmetry_space_group_name_H-M 'P 1 21/c 1'
_cell_angle_alpha 90
_cell_angle_beta 96.43(2)
_cell_angle_gamma 90
_cell_formula_units_Z 4
_cell_length_a 9.254(5)
_cell_length_b 12.747(3)
_cell_length_c 7.805(2)
_cell_volume 914.9(6)
_diffrn_radiation_type Mo
_diffrn_radiation_wavelength 0.71073
_exptl_absorpt_coefficient_mu 2.95
_exptl_crystal_density_diffrn 2.676
_exptl_crystal_F_000 704
_cod_data_source_file ha0078.cif
_cod_data_source_block ha0078a
_cod_original_cell_volume 914.9
_cod_original_formula_sum 'K2 N4 O8 Pd1'
_cod_database_code 2000505

loop_
_atom_site_label
_atom_site_fract_x
_atom_site_fract_y
_atom_site_fract_z
_atom_site_U_iso_or_equiv
Pd(1) .0 .5 .5 .0164(2)
Pd(2) .5 .0 .0 .0155(2)
K(1) .18055(6) .15773(4) .41954(6) .0303(3)
K(2) .65430(6) .31845(4) .14652(6) .0278(3)
N(1) .1128(2) .62713(15) .4352(3) .0233(9)
N(2) .01236(19) .43292(14) .2679(2) .0229(9)
N(3) .58120(19) .02375(15) .2518(2) .0207(8)
N(4) .3912(2) .13607(15) .0115(3) .0227(9)
O(1) .0748(2) .67760(17) .3036(3) .0466(12)
O(2) .2233(2) .65355(16) .5280(3) .0377(10)
O(3) -.0821(2) .44892(17) .1464(3) .0384(11)
O(4) .1118(2) .37168(18) .2483(3) .0468(12)
O(5) .5873(2) -.04879(16) .3576(2) .0363(11)
O(6) .6238(2) .11117(15) .2993(2) .0397(10)
O(7) .4292(2) .21302(14) -.0695(3) .0367(10)
O(8) .2905(2) .14430(17) .1012(3) .0398(11)

loop_
_geom_bond_atom_site_label_1
_geom_bond_atom_site_label_2
_geom_bond_distance
Pd(1) N(1) 2.0225(19)
Pd(1) N(2) 2.0181(18)
Pd(2) N(3) 2.0466(18)
Pd(2) N(4) 2.0127(19)
N(1) O(1) 1.229(3)
N(1) O(2) 1.231(3)
N(2) O(3) 1.232(3)
N(2) O(4) 1.229(3)
N(3) O(5) 1.237(3)
N(3) O(6) 1.226(3)
N(4) O(7) 1.239(3)
N(4) O(8) 1.231(3)
